data_7713930
loop_
_publ_author_name
'Armenis, Alexandros'
'Alexandropoulos, Dimitris'
'Worrell, Anne'
'Cunha-Silva, Luis'
'Dunbar, Kim R.'
'Stamatatos, Theocharis'

_publ_section_title
;
 Peripheral site modification in a family of dinuclear
 [Dy2(hynad)2-6(NO3)0-6(sol)0-2]0/2- single-molecule magnets bearing a
 {Dy2(\m-OR)2}4+ diamond-shaped core and exhibiting dissimilar magnetic
 dynamics
;
_journal_name_full 'Dalton Transactions'
_journal_paper_doi 10.1039/D3DT02596A
_journal_year 2023
_chemical_formula_moiety 'C30 H26 Dy2 N8 O20'
_chemical_formula_sum 'C30 H26 Dy2 N8 O20'
_chemical_formula_weight 1143.59
_space_group_crystal_system triclinic
_space_group_IT_number 2
_space_group_name_Hall '-P 1'
_space_group_name_H-M_alt 'P -1'
_atom_sites_solution_hydrogens geom
_atom_sites_solution_primary dual
_audit_creation_date 2018-06-07
_audit_creation_method
;
Olex2 1.2
(compiled 2018.05.29 svn.r3508 for OlexSys, GUI svn.r5506)
;
_audit_update_record
;
2023-06-30 deposited with the CCDC.	2023-09-12 downloaded from the CCDC.
;
_cell_angle_alpha 91.834(2)
_cell_angle_beta 112.263(2)
_cell_angle_gamma 112.030(3)
_cell_formula_units_Z 1
_cell_length_a 9.7495(3)
_cell_length_b 10.3059(3)
_cell_length_c 10.8266(2)
_cell_measurement_reflns_used 6878
_cell_measurement_temperature 293.0(1)
_cell_measurement_theta_max 76.6690
_cell_measurement_theta_min 4.5000
_cell_volume 913.81(5)
_computing_cell_refinement 'CrysAlisPro 1.171.39.46 (Rigaku OD, 2018)'
_computing_data_collection 'CrysAlisPro 1.171.39.46 (Rigaku OD, 2018)'
_computing_data_reduction 'CrysAlisPro 1.171.39.46 (Rigaku OD, 2018)'
_computing_molecular_graphics 'Olex2 (Dolomanov et al., 2009)'
_computing_publication_material 'Olex2 (Dolomanov et al., 2009)'
_computing_structure_refinement 'ShelXL (Sheldrick, 2015)'
_computing_structure_solution 'ShelXT (Sheldrick, 2015)'
_diffrn_ambient_environment N~2~
_diffrn_ambient_temperature 293.0(1)
_diffrn_detector 'CCD plate'
_diffrn_detector_area_resol_mean 28.5714
_diffrn_detector_type HyPix
_diffrn_measured_fraction_theta_full 0.975
_diffrn_measured_fraction_theta_max 0.986
_diffrn_measurement_details
;
List of Runs (angles in degrees, time in seconds):

  # Type    Start    End  Width  t~exp~   \w     \q     \k     \f   Frames
#--------------------------------------------------------------------------
  1  \w    -61.00 -24.00   0.50    0.05    --  -48.45  11.00 -93.00   74
  2  \w   -116.00 -50.00   0.50    0.05    --  -48.45 -11.00  93.00  132
  3  \w     65.00 119.00   0.50    0.05    --   48.45  11.00 -93.00  108
  4  \w   -102.00 -74.00   0.50    0.20    --  -86.25  11.00 -93.00   56
  5  \w   -158.00 -99.00   0.50    0.20    --  -86.25 -11.00  93.00  118
  6  \w    -67.00 -41.00   0.50    0.20    --  -86.25  11.00 -93.00   52
  7  \w    151.00 177.00   0.50    0.20    --  107.75  11.00 -93.00   52
  8  \w    114.00 146.00   0.50    0.20    --  107.75  11.00 -93.00   64
  9  \w     -8.00  20.00   0.50    0.05    --  -48.45  11.00 -93.00   56
 10  \w    -63.00  19.00   0.50    0.05    --  -48.45  57.00 -90.00  164
 11  \w     -5.00  20.00   0.50    0.05    --   48.45 -11.00  93.00   50
 12  \w   -105.00 -17.00   0.50    0.20    --  -86.25  77.00 120.00  176
 13  \w    -99.00 -16.00   0.50    0.20    --  -86.25  37.00 -90.00  166
 14  \w     36.00 120.00   0.50    0.20    --  107.75 -37.00 -90.00  168
 15  \w     95.00 176.00   0.50    0.20    --  107.75  19.00 120.00  162
 16  \w     95.00 124.00   0.50    0.20    --  107.75 -11.00  93.00   58
 17  \w     92.00 117.00   0.50    0.20    --  107.75-125.00 120.00   50
 18  \w     44.00  85.00   0.50    0.20    --  107.75-125.00 120.00   82
 19  \w     50.00  87.00   0.50    0.20    --  107.75 -99.00-150.00   74
 20  \w     37.00 108.00   0.50    0.20    --  107.75 -77.00 -90.00  142
 21  \w     51.00 108.00   0.50    0.20    --  107.75 -99.00 150.00  114
 22  \w     41.00 119.00   0.50    0.20    --  107.75 -57.00 -60.00  156
 23  \w     37.00 108.00   0.50    0.20    --  107.75 -99.00 -90.00  142
 24  \w     49.00  92.00   0.50    0.20    --  107.75 -11.00  93.00   86
;
_diffrn_measurement_device 'four-circle diffractometer'
_diffrn_measurement_device_type 'XtaLAB Synergy, Dualflex, HyPix'
_diffrn_measurement_method '\w scans'
_diffrn_measurement_specimen_support 'Mitegen 50um'
_diffrn_orient_matrix_type 'CrysAlisPro convention (1999,Acta A55,543-557)'
_diffrn_orient_matrix_UB_11 -0.1676846000
_diffrn_orient_matrix_UB_12 -0.1157469000
_diffrn_orient_matrix_UB_13 -0.0223152000
_diffrn_orient_matrix_UB_21 -0.0639685000
_diffrn_orient_matrix_UB_22 0.1158742000
_diffrn_orient_matrix_UB_23 -0.0000976000
_diffrn_orient_matrix_UB_31 -0.0560124000
_diffrn_orient_matrix_UB_32 -0.0172191000
_diffrn_orient_matrix_UB_33 -0.1554298000
_diffrn_radiation_collimation 0.3
_diffrn_radiation_monochromator mirror
_diffrn_radiation_probe x-ray
_diffrn_radiation_type CuK\a
_diffrn_radiation_wavelength 1.54184
_diffrn_reflns_av_R_equivalents 0.0344
_diffrn_reflns_av_unetI/netI 0.0372
_diffrn_reflns_Laue_measured_fraction_full 0.975
_diffrn_reflns_Laue_measured_fraction_max 0.986
_diffrn_reflns_limit_h_max 11
_diffrn_reflns_limit_h_min -11
_diffrn_reflns_limit_k_max 12
_diffrn_reflns_limit_k_min -12
_diffrn_reflns_limit_l_max 8
_diffrn_reflns_limit_l_min -12
_diffrn_reflns_number 8071
_diffrn_reflns_point_group_measured_fraction_full 0.975
_diffrn_reflns_point_group_measured_fraction_max 0.986
_diffrn_reflns_theta_full 67.684
_diffrn_reflns_theta_max 67.063
_diffrn_reflns_theta_min 4.507
_diffrn_source 'micro-focus sealed X-ray tube'
_diffrn_source_current 24.0
_diffrn_source_power 1.2
_diffrn_source_target Mo
_diffrn_source_type 'PhotonJet (Cu) X-ray Source'
_diffrn_source_voltage 50.0
_exptl_absorpt_coefficient_mu 22.497
_exptl_absorpt_correction_T_max 1.00000
_exptl_absorpt_correction_T_min 0.41328
_exptl_absorpt_correction_type multi-scan
_exptl_absorpt_process_details
;
CrysAlisPro 1.171.39.46 (Rigaku Oxford Diffraction, 2018)
Empirical absorption correction using spherical harmonics,
 implemented in SCALE3 ABSPACK scaling algorithm.
;
_exptl_crystal_colour 'clear light yellow'
_exptl_crystal_colour_lustre clear
_exptl_crystal_colour_modifier light
_exptl_crystal_colour_primary yellow
_exptl_crystal_density_diffrn 2.078
_exptl_crystal_description block
_exptl_crystal_F_000 554
_exptl_crystal_size_max 0.05
_exptl_crystal_size_mid 0.02
_exptl_crystal_size_min 0.01
_refine_diff_density_max 0.759
_refine_diff_density_min -0.388
_refine_diff_density_rms 0.100
_refine_ls_extinction_method none
_refine_ls_goodness_of_fit_ref 1.032
_refine_ls_hydrogen_treatment constr
_refine_ls_matrix_type full
_refine_ls_number_parameters 273
_refine_ls_number_reflns 3221
_refine_ls_number_restraints 0
_refine_ls_restrained_S_all 1.032
_refine_ls_R_factor_all 0.0288
_refine_ls_R_factor_gt 0.0241
_refine_ls_shift/su_max 0.001
_refine_ls_shift/su_mean 0.000
_refine_ls_structure_factor_coef Fsqd
_refine_ls_weighting_details 'w=1/[\s^2^(Fo^2^)+(0.0309P)^2^+0.4383P] where P=(Fo^2^+2Fc^2^)/3'
_refine_ls_weighting_scheme calc
_refine_ls_wR_factor_gt 0.0570
_refine_ls_wR_factor_ref 0.0596
_reflns_Friedel_coverage 0.000
_reflns_number_gt 3037
_reflns_number_total 3221
_reflns_threshold_expression 'I > 2\s(I)'
_cod_data_source_file d3dt02596a2.cif
_cod_data_source_block 180607a
_cod_database_code 7713930
_shelxl_version_number 2013-4
_chemical_oxdiff_formula DyNOC
_shelx_space_group_comment
;
The symmetry employed for this shelxl refinement is uniquely defined
by the following loop, which should always be used as a source of
symmetry information in preference to the above space-group names.
They are only intended as comments.
;
_shelx_estimated_absorpt_t_max 0.806
_shelx_estimated_absorpt_t_min 0.399
_reflns_odcompleteness_completeness 99.11
_reflns_odcompleteness_iscentric 1
_reflns_odcompleteness_theta 66.97
_olex2_refinement_description
;
1. Fixed Uiso
 At 1.2 times of:
  All C(H) groups
 At 1.5 times of:
  All C(H,H,H) groups
2.a Aromatic/amide H refined with riding coordinates:
 C3(H3), C4(H4), C5(H5), C8(H8), C9(H9), C10(H10), C13(H13)
2.b Idealised Me refined as rotating group:
 C14(H14A,H14B,H14C), C15(H15A,H15B,H15C)
;
_olex2_submission_special_instructions 'No special instructions were received'
_oxdiff_exptl_absorpt_empirical_details
;
Empirical correction (ABSPACK) includes:
- Absorption correction using spherical harmonics
- Frame scaling
;
_oxdiff_exptl_absorpt_empirical_full_max 1.798
_oxdiff_exptl_absorpt_empirical_full_min 0.719

loop_
_space_group_symop_operation_xyz
'x, y, z'
'-x, -y, -z'

loop_
_atom_site_label
_atom_site_type_symbol
_atom_site_fract_x
_atom_site_fract_y
_atom_site_fract_z
_atom_site_U_iso_or_equiv
_atom_site_adp_type
_atom_site_occupancy
_atom_site_site_symmetry_order
_atom_site_calc_flag
_atom_site_refinement_flags_posn
_atom_site_refinement_flags_adp
_atom_site_refinement_flags_occupancy
_atom_site_disorder_assembly
_atom_site_disorder_group
C1 C 0.7091(4) 0.3097(3) 0.1890(3) 0.0290(6) Uani 1 1 d . . . . .
C2 C 0.5600(4) 0.2642(3) 0.0643(3) 0.0311(6) Uani 1 1 d . . . . .
C3 C 0.5278(4) 0.1655(4) -0.0433(4) 0.0387(7) Uani 1 1 d . . . . .
H3 H 0.6025 0.1274 -0.0365 0.046 Uiso 1 1 calc R . . . .
C4 C 0.3841(5) 0.1222(4) -0.1625(4) 0.0448(8) Uani 1 1 d . . . . .
H4 H 0.3638 0.0557 -0.2346 0.054 Uiso 1 1 calc R . . . .
C5 C 0.2727(4) 0.1772(4) -0.1735(4) 0.0418(8) Uani 1 1 d . . . . .
H5 H 0.1765 0.1462 -0.2527 0.050 Uiso 1 1 calc R . . . .
C6 C 0.3018(4) 0.2796(4) -0.0672(3) 0.0337(7) Uani 1 1 d . . . . .
C7 C 0.4485(4) 0.3253(3) 0.0539(3) 0.0292(6) Uani 1 1 d . . . . .
C8 C 0.1922(4) 0.3421(4) -0.0767(3) 0.0353(7) Uani 1 1 d . . . . .
H8 H 0.0955 0.3132 -0.1551 0.042 Uiso 1 1 calc R . . . .
C9 C 0.2265(4) 0.4454(4) 0.0284(4) 0.0367(7) Uani 1 1 d . . . . .
H9 H 0.1526 0.4846 0.0205 0.044 Uiso 1 1 calc R . . . .
C10 C 0.3723(4) 0.4914(4) 0.1468(3) 0.0340(7) Uani 1 1 d . . . . .
H10 H 0.3954 0.5618 0.2168 0.041 Uiso 1 1 calc R . . . .
C11 C 0.4819(4) 0.4320(3) 0.1598(3) 0.0297(6) Uani 1 1 d . . . . .
C12 C 0.6345(4) 0.4813(3) 0.2821(3) 0.0292(6) Uani 1 1 d . . . . .
C13 C 0.6909(4) 0.7605(4) 0.6374(3) 0.0344(7) Uani 1 1 d . . . . .
H13 H 0.6037 0.7129 0.5533 0.041 Uiso 1 1 calc R . . . .
C14 C 0.5530(5) 0.9072(4) 0.6551(4) 0.0440(8) Uani 1 1 d . . . . .
H14A H 0.5937 1.0029 0.6401 0.066 Uiso 1 1 calc GR . . . .
H14B H 0.5069 0.9041 0.7197 0.066 Uiso 1 1 calc GR . . . .
H14C H 0.4705 0.8437 0.5705 0.066 Uiso 1 1 calc GR . . . .
C15 C 0.8240(5) 0.9505(5) 0.8350(4) 0.0516(9) Uani 1 1 d . . . . .
H15A H 0.8710 1.0468 0.8233 0.077 Uiso 1 1 calc GR . . . .
H15B H 0.9047 0.9125 0.8598 0.077 Uiso 1 1 calc GR . . . .
H15C H 0.7872 0.9499 0.9057 0.077 Uiso 1 1 calc GR . . . .
Dy1 Dy 0.92896(2) 0.62597(2) 0.58267(2) 0.02827(8) Uani 1 1 d . . . . .
N1 N 0.6863(3) 0.8630(3) 0.7080(3) 0.0343(6) Uani 1 1 d . . . . .
N2 N 0.7951(4) 0.3849(3) 0.6976(3) 0.0369(6) Uani 1 1 d . . . . .
N3 N 1.1035(4) 0.8763(3) 0.5023(3) 0.0385(6) Uani 1 1 d . . . . .
N4 N 0.7339(3) 0.4134(3) 0.2881(3) 0.0289(5) Uani 1 1 d . . . . .
O1 O 0.8064(3) 0.7229(3) 0.6770(2) 0.0370(5) Uani 1 1 d . . . . .
O2 O 1.0474(3) 0.8828(3) 0.5894(3) 0.0469(6) Uani 1 1 d . . . . .
O3 O 1.2024(4) 0.9816(3) 0.4874(3) 0.0619(8) Uani 1 1 d . . . . .
O4 O 1.0515(4) 0.7534(3) 0.4345(3) 0.0519(7) Uani 1 1 d . . . . .
O5 O 0.7088(3) 0.4044(3) 0.5845(2) 0.0418(5) Uani 1 1 d . . . . .
O6 O 0.9375(3) 0.4839(3) 0.7611(2) 0.0390(5) Uani 1 1 d . . . . .
O7 O 0.7447(4) 0.2800(3) 0.7436(3) 0.0517(7) Uani 1 1 d . . . . .
O8 O 0.8730(3) 0.4549(2) 0.4033(2) 0.0332(5) Uani 1 1 d . . . . .
O9 O 0.6802(3) 0.5769(3) 0.3808(2) 0.0354(5) Uani 1 1 d . . . . .
O10 O 0.8121(3) 0.2603(3) 0.2127(2) 0.0358(5) Uani 1 1 d . . . . .

loop_
_atom_site_aniso_label
_atom_site_aniso_U_11
_atom_site_aniso_U_22
_atom_site_aniso_U_33
_atom_site_aniso_U_23
_atom_site_aniso_U_13
_atom_site_aniso_U_12
C1 0.0287(15) 0.0267(14) 0.0302(15) 0.0049(12) 0.0123(13) 0.0103(12)
C2 0.0290(15) 0.0283(15) 0.0313(16) 0.0048(13) 0.0097(13) 0.0104(12)
C3 0.0373(17) 0.0356(17) 0.0355(17) -0.0005(14) 0.0057(14) 0.0180(14)
C4 0.046(2) 0.0420(19) 0.0346(18) -0.0056(15) 0.0045(16) 0.0205(16)
C5 0.0361(18) 0.0400(18) 0.0348(18) 0.0025(15) 0.0016(14) 0.0150(15)
C6 0.0291(15) 0.0333(16) 0.0297(16) 0.0084(13) 0.0068(13) 0.0095(12)
C7 0.0275(15) 0.0312(15) 0.0268(15) 0.0089(12) 0.0115(12) 0.0098(12)
C8 0.0257(15) 0.0410(18) 0.0320(16) 0.0097(14) 0.0072(13) 0.0114(13)
C9 0.0310(16) 0.0450(18) 0.0376(17) 0.0124(15) 0.0155(14) 0.0181(14)
C10 0.0323(16) 0.0423(17) 0.0297(16) 0.0087(14) 0.0136(13) 0.0174(14)
C11 0.0281(15) 0.0330(15) 0.0284(15) 0.0092(13) 0.0124(13) 0.0125(12)
C12 0.0283(15) 0.0321(15) 0.0273(15) 0.0050(13) 0.0121(12) 0.0124(12)
C13 0.0369(17) 0.0354(16) 0.0329(16) 0.0052(13) 0.0176(14) 0.0144(13)
C14 0.0435(19) 0.0411(19) 0.058(2) 0.0126(17) 0.0254(17) 0.0236(16)
C15 0.054(2) 0.051(2) 0.045(2) -0.0035(17) 0.0174(18) 0.0206(18)
Dy1 0.02616(11) 0.03283(11) 0.02470(11) 0.00214(7) 0.00860(8) 0.01363(8)
N1 0.0378(14) 0.0337(14) 0.0362(14) 0.0088(11) 0.0195(12) 0.0155(11)
N2 0.0404(16) 0.0374(15) 0.0420(16) 0.0084(13) 0.0228(13) 0.0199(13)
N3 0.0357(15) 0.0411(16) 0.0370(15) 0.0127(13) 0.0142(12) 0.0152(12)
N4 0.0255(12) 0.0344(13) 0.0233(12) 0.0037(10) 0.0060(10) 0.0136(10)
O1 0.0365(12) 0.0456(13) 0.0373(12) 0.0094(10) 0.0183(10) 0.0229(10)
O2 0.0609(16) 0.0391(13) 0.0399(13) 0.0053(11) 0.0272(12) 0.0145(12)
O3 0.0577(17) 0.0567(18) 0.0688(19) 0.0256(15) 0.0329(15) 0.0139(14)
O4 0.0776(19) 0.0460(15) 0.0531(15) 0.0143(12) 0.0434(15) 0.0309(14)
O5 0.0346(12) 0.0444(13) 0.0370(13) 0.0019(10) 0.0103(10) 0.0123(10)
O6 0.0349(12) 0.0443(13) 0.0358(12) 0.0103(10) 0.0127(10) 0.0167(11)
O7 0.0613(17) 0.0408(14) 0.0690(18) 0.0208(13) 0.0422(15) 0.0219(12)
O8 0.0257(11) 0.0421(12) 0.0253(11) -0.0025(9) 0.0027(9) 0.0166(9)
O9 0.0349(12) 0.0420(12) 0.0288(11) 0.0015(10) 0.0099(9) 0.0197(10)
O10 0.0322(11) 0.0376(12) 0.0337(11) 0.0005(9) 0.0080(9) 0.0173(10)

loop_
_atom_type_symbol
_atom_type_description
_atom_type_scat_dispersion_real
_atom_type_scat_dispersion_imag
_atom_type_scat_source
C C 0.0181 0.0091 'International Tables Vol C Tables 4.2.6.8 and 6.1.1.4'
H H 0.0000 0.0000 'International Tables Vol C Tables 4.2.6.8 and 6.1.1.4'
Dy Dy -9.8046 9.8477 'International Tables Vol C Tables 4.2.6.8 and 6.1.1.4'
N N 0.0311 0.0180 'International Tables Vol C Tables 4.2.6.8 and 6.1.1.4'
O O 0.0492 0.0322 'International Tables Vol C Tables 4.2.6.8 and 6.1.1.4'

loop_
_geom_angle_atom_site_label_1
_geom_angle_atom_site_label_2
_geom_angle_atom_site_label_3
_geom_angle
_geom_angle_site_symmetry_1
_geom_angle_site_symmetry_3
_geom_angle_publ_flag
N4 C1 C2 116.8(3) . . ?
O10 C1 C2 124.9(3) . . ?
O10 C1 N4 118.3(3) . . ?
C3 C2 C1 121.1(3) . . ?
C3 C2 C7 120.2(3) . . ?
C7 C2 C1 118.8(3) . . ?
C2 C3 C4 120.6(3) . . ?
C5 C4 C3 120.3(3) . . ?
C4 C5 C6 121.0(3) . . ?
C5 C6 C7 119.1(3) . . ?
C5 C6 C8 122.5(3) . . ?
C7 C6 C8 118.3(3) . . ?
C6 C7 C2 118.8(3) . . ?
C11 C7 C2 121.5(3) . . ?
C11 C7 C6 119.6(3) . . ?
C9 C8 C6 121.1(3) . . ?
C8 C9 C10 120.3(3) . . ?
C11 C10 C9 120.1(3) . . ?
C7 C11 C12 119.4(3) . . ?
C10 C11 C7 120.5(3) . . ?
C10 C11 C12 120.1(3) . . ?
N4 C12 C11 116.1(3) . . ?
O9 C12 C11 125.7(3) . . ?
O9 C12 N4 118.2(3) . . ?
O1 C13 N1 123.6(3) . . ?
N3 Dy1 N2 171.99(8) . . ?
O1 Dy1 N2 82.78(8) . . ?
O1 Dy1 N3 98.16(9) . . ?
O1 Dy1 O2 73.47(9) . . ?
O1 Dy1 O4 119.55(9) . . ?
O1 Dy1 O5 79.89(9) . . ?
O1 Dy1 O6 84.38(8) . . ?
O1 Dy1 O8 142.49(8) . . ?
O1 Dy1 O8 152.74(8) . 2_766 ?
O1 Dy1 O9 80.90(8) . . ?
O1 Dy1 O10 90.88(8) . 2_766 ?
O2 Dy1 N2 151.42(8) . . ?
O2 Dy1 N3 25.95(9) . . ?
O2 Dy1 O4 51.30(9) . . ?
O2 Dy1 O5 151.62(9) . . ?
O2 Dy1 O6 133.01(8) . . ?
O2 Dy1 O10 71.19(9) . 2_766 ?
O4 Dy1 N2 156.64(8) . . ?
O4 Dy1 N3 25.77(9) . . ?
O4 Dy1 O5 143.44(9) . . ?
O5 Dy1 N2 25.79(8) . . ?
O5 Dy1 N3 162.22(8) . . ?
O6 Dy1 N2 25.72(8) . . ?
O6 Dy1 N3 146.30(8) . . ?
O6 Dy1 O4 150.34(9) . . ?
O6 Dy1 O5 51.42(8) . . ?
O6 Dy1 O10 68.23(8) . 2_766 ?
O8 Dy1 N2 85.63(8) . . ?
O8 Dy1 N2 87.12(8) 2_766 . ?
O8 Dy1 N3 98.15(9) . . ?
O8 Dy1 N3 88.55(9) 2_766 . ?
O8 Dy1 O2 106.85(9) 2_766 . ?
O8 Dy1 O2 122.94(8) . . ?
O8 Dy1 O4 75.50(9) 2_766 . ?
O8 Dy1 O4 72.40(9) . . ?
O8 Dy1 O5 101.29(8) 2_766 . ?
O8 Dy1 O5 74.43(8) . . ?
O8 Dy1 O6 99.87(8) . . ?
O8 Dy1 O6 75.83(8) 2_766 . ?
O8 Dy1 O8 60.99(8) . 2_766 ?
O8 Dy1 O9 65.36(7) . . ?
O8 Dy1 O9 125.63(7) 2_766 . ?
O8 Dy1 O10 125.51(7) . 2_766 ?
O8 Dy1 O10 64.56(7) 2_766 2_766 ?
O9 Dy1 N2 97.30(8) . . ?
O9 Dy1 N3 90.70(8) . . ?
O9 Dy1 O2 94.46(9) . . ?
O9 Dy1 O4 80.95(9) . . ?
O9 Dy1 O5 71.52(8) . . ?
O9 Dy1 O6 122.71(8) . . ?
O9 Dy1 O10 165.10(8) . 2_766 ?
O10 Dy1 N2 93.94(8) 2_766 . ?
O10 Dy1 N3 78.11(8) 2_766 . ?
O10 Dy1 O4 92.54(10) 2_766 . ?
O10 Dy1 O5 119.45(8) 2_766 . ?
C13 N1 C14 121.6(3) . . ?
C13 N1 C15 121.4(3) . . ?
C14 N1 C15 116.5(3) . . ?
O5 N2 Dy1 58.50(16) . . ?
O5 N2 O6 115.4(3) . . ?
O6 N2 Dy1 57.13(16) . . ?
O7 N2 Dy1 175.8(2) . . ?
O7 N2 O5 122.6(3) . . ?
O7 N2 O6 122.0(3) . . ?
O2 N3 Dy1 57.59(16) . . ?
O3 N3 Dy1 168.0(2) . . ?
O3 N3 O2 122.1(3) . . ?
O3 N3 O4 122.7(3) . . ?
O4 N3 Dy1 58.98(17) . . ?
O4 N3 O2 115.2(3) . . ?
C1 N4 C12 127.3(3) . . ?
O8 N4 C1 116.2(2) . . ?
O8 N4 C12 116.5(2) . . ?
C13 O1 Dy1 138.1(2) . . ?
N3 O2 Dy1 96.5(2) . . ?
N3 O4 Dy1 95.26(19) . . ?
N2 O5 Dy1 95.71(18) . . ?
N2 O6 Dy1 97.15(18) . . ?
Dy1 O8 Dy1 119.01(8) . 2_766 ?
N4 O8 Dy1 120.61(17) . 2_766 ?
N4 O8 Dy1 120.11(17) . . ?
C12 O9 Dy1 119.6(2) . . ?
C1 O10 Dy1 119.3(2) . 2_766 ?

loop_
_geom_bond_atom_site_label_1
_geom_bond_atom_site_label_2
_geom_bond_distance
_geom_bond_site_symmetry_2
_geom_bond_publ_flag
C1 C2 1.455(4) . ?
C1 N4 1.374(4) . ?
C1 O10 1.238(4) . ?
C2 C3 1.377(5) . ?
C2 C7 1.421(5) . ?
C3 C4 1.397(5) . ?
C4 C5 1.372(6) . ?
C5 C6 1.404(5) . ?
C6 C7 1.421(4) . ?
C6 C8 1.416(5) . ?
C7 C11 1.413(5) . ?
C8 C9 1.381(5) . ?
C9 C10 1.401(5) . ?
C10 C11 1.386(5) . ?
C11 C12 1.457(4) . ?
C12 N4 1.377(4) . ?
C12 O9 1.247(4) . ?
C13 N1 1.308(4) . ?
C13 O1 1.254(4) . ?
C14 N1 1.457(5) . ?
C15 N1 1.456(5) . ?
Dy1 N2 2.901(3) . ?
Dy1 N3 2.878(3) . ?
Dy1 O1 2.286(2) . ?
Dy1 O2 2.445(3) . ?
Dy1 O4 2.476(3) . ?
Dy1 O5 2.486(3) . ?
Dy1 O6 2.456(2) . ?
Dy1 O8 2.332(2) 2_766 ?
Dy1 O8 2.331(2) . ?
Dy1 O9 2.430(2) . ?
Dy1 O10 2.456(2) 2_766 ?
N2 O5 1.269(4) . ?
N2 O6 1.269(4) . ?
N2 O7 1.216(4) . ?
N3 O2 1.267(4) . ?
N3 O3 1.216(4) . ?
N3 O4 1.256(4) . ?
N4 O8 1.352(3) . ?
O8 Dy1 2.332(2) 2_766 ?
O10 Dy1 2.456(2) 2_766 ?
